data_7719343
loop_
_publ_author_name
'U, Sreelekha'
'Das, Rishav'
'Latha Laxmi, Indrani Paramasivan'
'Roy, Nilmadhab'
'Roy, Riona'
'Mathivathanan, Logesh'
'Ramasamy, Tamizhselvi'
'Chakrabarty, Rinku'
'Paira, Priyankar'

_publ_section_title
;
 Butterfly-like photo-responsive cyclometalated Ir(III) complex: emergence
 of a future cancer therapeutic agent.
;
_journal_issue 39
_journal_name_full 'Dalton transactions (Cambridge, England : 2003)'
_journal_page_first 14728
_journal_page_last 14739
_journal_paper_doi 10.1039/d5dt01164g
_journal_volume 54
_journal_year 2025
_chemical_formula_moiety 'C52 H38 Ir2 N8, 2(Cl), 4[CH4O], 4[H2O]'
_chemical_formula_sum 'C56 H62 Cl2 Ir2 N8 O8'
_chemical_formula_weight 1430.43
_space_group_crystal_system tetragonal
_space_group_IT_number 88
_space_group_name_Hall '-I 4ad'
_space_group_name_H-M_alt 'I 41/a :2'
_atom_sites_solution_hydrogens geom
_atom_sites_solution_primary dual
_audit_creation_date 2025-06-17
_audit_creation_method
;
Olex2 1.5
(compiled 2025.05.31 svn.r86d253d1 for OlexSys, GUI svn.r7254)
;
_audit_update_record
;
2025-08-01 deposited with the CCDC.	2025-08-27 downloaded from the CCDC.
;
_cell_angle_alpha 90
_cell_angle_beta 90
_cell_angle_gamma 90
_cell_formula_units_Z 8
_cell_length_a 27.918(5)
_cell_length_b 27.918(5)
_cell_length_c 14.433(3)
_cell_measurement_reflns_used 9495
_cell_measurement_temperature 300(2)
_cell_measurement_theta_max 25.64
_cell_measurement_theta_min 2.16
_cell_volume 11249(4)
_computing_cell_refinement 'SAINT V8.40B (?, 2016)'
_computing_data_collection 'APEX 4 (Bruker Inc.)'
_computing_data_reduction 'SAINT V8.40B (?, 2016)'
_computing_molecular_graphics 'Olex2 1.5 (Dolomanov et al., 2009)'
_computing_publication_material 'Olex2 1.5 (Dolomanov et al., 2009)'
_computing_structure_refinement 'SHELXL 2019/3 (Sheldrick, 2015)'
_computing_structure_solution 'SHELXT 2018/2 (Sheldrick, 2018)'
_diffrn_ambient_temperature 300.00
_diffrn_measured_fraction_theta_full 0.998
_diffrn_measured_fraction_theta_max 0.998
_diffrn_measurement_device_type 'Bruker D8 Quest'
_diffrn_measurement_method '\f and \w scans'
_diffrn_radiation_type MoK\a
_diffrn_radiation_wavelength 0.71073
_diffrn_reflns_av_R_equivalents 0.0598
_diffrn_reflns_av_unetI/netI 0.0223
_diffrn_reflns_Laue_measured_fraction_full 0.998
_diffrn_reflns_Laue_measured_fraction_max 0.998
_diffrn_reflns_limit_h_max 33
_diffrn_reflns_limit_h_min -33
_diffrn_reflns_limit_k_max 33
_diffrn_reflns_limit_k_min -33
_diffrn_reflns_limit_l_max 17
_diffrn_reflns_limit_l_min -17
_diffrn_reflns_number 114713
_diffrn_reflns_point_group_measured_fraction_full 0.998
_diffrn_reflns_point_group_measured_fraction_max 0.998
_diffrn_reflns_theta_full 25.242
_diffrn_reflns_theta_max 25.344
_diffrn_reflns_theta_min 2.157
_diffrn_source_current 0.0
_diffrn_source_power 0.0
_diffrn_source_voltage 0.0
_diffrn_standards_number 0
_exptl_absorpt_coefficient_mu 4.883
_exptl_absorpt_correction_T_max 0.7457
_exptl_absorpt_correction_T_min 0.5289
_exptl_absorpt_correction_type multi-scan
_exptl_absorpt_process_details
;
SADABS-2016/2 (Bruker,2016/2) was used for absorption correction.
wR2(int) was 0.0797 before and 0.0673 after correction.
The Ratio of minimum to maximum transmission is 0.7093.
The \l/2 correction factor is Not present.
;
_exptl_crystal_colour black
_exptl_crystal_colour_primary black
_exptl_crystal_density_diffrn 1.689
_exptl_crystal_description block
_exptl_crystal_F_000 5648
_exptl_crystal_size_max 0.22
_exptl_crystal_size_mid 0.2
_exptl_crystal_size_min 0.17
_refine_diff_density_max 0.928
_refine_diff_density_min -0.715
_refine_diff_density_rms 0.084
_refine_ls_extinction_method none
_refine_ls_goodness_of_fit_ref 1.021
_refine_ls_hydrogen_treatment constr
_refine_ls_matrix_type full
_refine_ls_number_parameters 289
_refine_ls_number_reflns 5151
_refine_ls_number_restraints 270
_refine_ls_restrained_S_all 0.998
_refine_ls_R_factor_all 0.0415
_refine_ls_R_factor_gt 0.0293
_refine_ls_shift/su_max 0.001
_refine_ls_shift/su_mean 0.000
_refine_ls_structure_factor_coef Fsqd
_refine_ls_weighting_details 'w=1/[\s^2^(Fo^2^)+(0.0387P)^2^+46.9261P] where P=(Fo^2^+2Fc^2^)/3'
_refine_ls_weighting_scheme calc
_refine_ls_wR_factor_gt 0.0723
_refine_ls_wR_factor_ref 0.0805
_reflns_Friedel_coverage 0.000
_reflns_number_gt 4080
_reflns_number_total 5151
_reflns_threshold_expression 'I > 2\s(I)'
_cod_data_source_file d5dt01164g2.cif
_cod_data_source_block irdbpym_120123_0m_a
_cod_depositor_comments 'Adding full bibliography for 7719343.cif.'
_cod_original_cell_volume 11249(5)
_cod_original_sg_symbol_H-M 'I 41/a'
_cod_database_code 7719343
_shelx_shelxl_version_number 2019/3
_shelx_space_group_comment
;
The symmetry employed for this shelxl refinement is uniquely defined
by the following loop, which should always be used as a source of
symmetry information in preference to the above space-group names.
They are only intended as comments.
;
_shelx_estimated_absorpt_t_max 0.491
_shelx_estimated_absorpt_t_min 0.413
_olex2_refinement_description
;
1. Fixed Uiso
 At 1.2 times of:
  All C(H) groups
2. Rigid body (RIGU) restrains
 All non-hydrogen atoms
 with sigma for 1-2 distances of 0.004 and sigma for 1-3 distances of 0.004
3.a Aromatic/amide H refined with riding coordinates:
 C1(H1), C2(H2), C4(H4), C5(H5), C6(H6), C8(H8), C9(H9), C10(H10), C13(H13),
 C14(H14), C15(H15), C18(H18), C19(H19), C20(H20), C21(H21), C23(H23), C24(H24),
  C25(H25), C26(H26)
;
_smtbx_masks_void_probe_radius 1.2
_smtbx_masks_void_truncation_radius 1.2
_olex2_submission_special_instructions 'No special instructions were received'

loop_
_space_group_symop_operation_xyz
'x, y, z'
'-x+1/2, -y, z+1/2'
'-y+3/4, x+1/4, z+1/4'
'y+3/4, -x+3/4, z+3/4'
'x+1/2, y+1/2, z+1/2'
'-x+1, -y+1/2, z+1'
'-y+5/4, x+3/4, z+3/4'
'y+5/4, -x+5/4, z+5/4'
'-x, -y, -z'
'x-1/2, y, -z-1/2'
'y-3/4, -x-1/4, -z-1/4'
'-y-3/4, x-3/4, -z-3/4'
'-x+1/2, -y+1/2, -z+1/2'
'x, y+1/2, -z'
'y-1/4, -x+1/4, -z+1/4'
'-y-1/4, x-1/4, -z-1/4'

loop_
_atom_site_label
_atom_site_type_symbol
_atom_site_fract_x
_atom_site_fract_y
_atom_site_fract_z
_atom_site_U_iso_or_equiv
_atom_site_adp_type
_atom_site_occupancy
_atom_site_site_symmetry_order
_atom_site_calc_flag
_atom_site_refinement_flags_posn
_atom_site_refinement_flags_adp
_atom_site_refinement_flags_occupancy
_atom_site_disorder_assembly
_atom_site_disorder_group
Ir1 Ir 0.08392(2) 0.44393(2) 0.54162(2) 0.04439(8) Uani 1 1 d . . . . .
N1 N 0.05891(13) 0.49911(14) 0.4484(3) 0.0459(9) Uani 1 1 d . . . . .
N2 N -0.01110(13) 0.54396(13) 0.4123(3) 0.0439(9) Uani 1 1 d . . . . .
N3 N 0.06284(14) 0.38614(15) 0.4637(3) 0.0540(10) Uani 1 1 d . . . . .
N4 N 0.11483(16) 0.49550(14) 0.6229(3) 0.0563(10) Uani 1 1 d . . . . .
C1 C 0.1113(2) 0.3955(2) 0.7238(5) 0.0749(17) Uani 1 1 d . . . . .
H1 H 0.121594 0.425043 0.745693 0.090 Uiso 1 1 calc R U . . .
C2 C 0.1710(2) 0.40764(19) 0.4310(4) 0.0594(13) Uani 1 1 d . . . . .
H2 H 0.150518 0.388557 0.396075 0.071 Uiso 1 1 calc R U . . .
C3 C 0.01302(16) 0.51169(17) 0.4620(3) 0.0430(10) Uani 1 1 d . . . . .
C4 C 0.01267(19) 0.56471(18) 0.3420(4) 0.0569(13) Uani 1 1 d . . . . .
H4 H -0.003042 0.586910 0.304736 0.068 Uiso 1 1 calc R U . . .
C5 C 0.0596(2) 0.5538(2) 0.3240(4) 0.0611(14) Uani 1 1 d . . . . .
H5 H 0.075894 0.568410 0.275449 0.073 Uiso 1 1 calc R U . . .
C6 C 0.08198(17) 0.5210(2) 0.3790(4) 0.0555(13) Uani 1 1 d . . . . .
H6 H 0.113974 0.513636 0.367999 0.067 Uiso 1 1 calc R U . . .
C7 C 0.09597(17) 0.39104(17) 0.6336(4) 0.0537(12) Uani 1 1 d . . . . .
C8 C 0.1114(3) 0.3562(3) 0.7821(6) 0.103(2) Uani 1 1 d . . . . .
H8 H 0.121856 0.359832 0.842900 0.124 Uiso 1 1 calc R U . . .
C9 C 0.0967(3) 0.3125(3) 0.7528(6) 0.100(2) Uani 1 1 d . . . . .
H9 H 0.096491 0.286759 0.793657 0.120 Uiso 1 1 calc R U . . .
C10 C 0.0822(2) 0.3063(2) 0.6636(6) 0.0873(19) Uani 1 1 d . . . . .
H10 H 0.072533 0.276212 0.643060 0.105 Uiso 1 1 calc R U . . .
C11 C 0.08186(18) 0.34567(19) 0.6028(5) 0.0626(13) Uani 1 1 d . . . . .
C12 C 0.15216(17) 0.43802(17) 0.4977(4) 0.0490(11) Uani 1 1 d . . . . .
C13 C 0.2208(2) 0.4053(2) 0.4155(5) 0.0713(16) Uani 1 1 d . . . . .
H13 H 0.232795 0.385117 0.369890 0.086 Uiso 1 1 calc R U . . .
C14 C 0.2514(2) 0.4325(3) 0.4670(5) 0.0804(18) Uani 1 1 d . . . . .
H14 H 0.284346 0.429427 0.458922 0.096 Uiso 1 1 calc R U . . .
C15 C 0.2340(2) 0.4641(3) 0.5299(5) 0.0781(17) Uani 1 1 d . . . . .
H15 H 0.255010 0.483587 0.562811 0.094 Uiso 1 1 calc R U . . .
C16 C 0.18493(18) 0.4676(2) 0.5455(4) 0.0583(13) Uani 1 1 d . . . . .
C17 C 0.06718(18) 0.3428(2) 0.5058(5) 0.0626(13) Uani 1 1 d . . . . .
C18 C 0.0593(3) 0.3009(3) 0.4560(6) 0.091(2) Uani 1 1 d . . . . .
H18 H 0.062643 0.271151 0.484248 0.109 Uiso 1 1 calc R U . . .
C19 C 0.0463(3) 0.3043(3) 0.3635(7) 0.104(2) Uani 1 1 d . . . . .
H19 H 0.041352 0.276460 0.329409 0.125 Uiso 1 1 calc R U . . .
C20 C 0.0405(3) 0.3481(3) 0.3214(6) 0.096(2) Uani 1 1 d . . . . .
H20 H 0.030969 0.350629 0.259849 0.115 Uiso 1 1 calc R U . . .
C21 C 0.0497(2) 0.3880(2) 0.3745(4) 0.0717(15) Uani 1 1 d . . . . .
H21 H 0.046471 0.417923 0.346949 0.086 Uiso 1 1 calc R U . . .
C22 C 0.1633(2) 0.5007(2) 0.6117(4) 0.0647(14) Uani 1 1 d . . . . .
C23 C 0.1873(3) 0.5353(3) 0.6635(6) 0.093(2) Uani 1 1 d . . . . .
H23 H 0.219977 0.540078 0.655643 0.112 Uiso 1 1 calc R U . . .
C24 C 0.1619(4) 0.5626(3) 0.7268(6) 0.110(3) Uani 1 1 d . . . . .
H24 H 0.177766 0.585582 0.761949 0.132 Uiso 1 1 calc R U . . .
C25 C 0.1144(3) 0.5560(3) 0.7380(6) 0.099(2) Uani 1 1 d . . . . .
H25 H 0.097449 0.573767 0.781531 0.119 Uiso 1 1 calc R U . . .
C26 C 0.0918(3) 0.5230(2) 0.6842(4) 0.0728(16) Uani 1 1 d . . . . .
H26 H 0.058881 0.519461 0.690472 0.087 Uiso 1 1 calc R U . . .
Cl1 Cl 0.0165(2) 0.4644(2) 0.1898(4) 0.271(3) Uani 1 1 d . . . . .

loop_
_atom_site_aniso_label
_atom_site_aniso_U_11
_atom_site_aniso_U_22
_atom_site_aniso_U_33
_atom_site_aniso_U_23
_atom_site_aniso_U_13
_atom_site_aniso_U_12
Ir1 0.03771(12) 0.04124(12) 0.05421(14) 0.00540(8) 0.00181(8) 0.00411(7)
N1 0.0362(19) 0.050(2) 0.051(2) 0.0091(18) 0.0085(17) 0.0038(16)
N2 0.040(2) 0.043(2) 0.048(2) 0.0060(18) 0.0057(17) 0.0061(16)
N3 0.039(2) 0.056(2) 0.067(3) -0.006(2) 0.010(2) -0.0036(18)
N4 0.062(2) 0.045(2) 0.061(3) 0.001(2) -0.012(2) 0.0060(19)
C1 0.080(4) 0.068(4) 0.077(4) 0.015(3) -0.016(3) 0.005(3)
C2 0.057(3) 0.047(3) 0.073(4) 0.012(2) 0.009(3) 0.007(2)
C3 0.038(2) 0.045(3) 0.046(3) 0.006(2) 0.005(2) 0.0027(19)
C4 0.056(3) 0.053(3) 0.062(3) 0.018(3) 0.016(3) 0.007(2)
C5 0.059(3) 0.061(3) 0.063(3) 0.021(3) 0.021(3) 0.001(3)
C6 0.038(2) 0.072(3) 0.056(3) 0.010(3) 0.015(2) 0.000(2)
C7 0.044(3) 0.045(2) 0.072(3) 0.015(2) -0.002(2) 0.011(2)
C8 0.124(7) 0.098(5) 0.089(5) 0.037(4) -0.024(5) 0.010(5)
C9 0.103(6) 0.074(4) 0.122(6) 0.045(4) -0.007(5) 0.016(4)
C10 0.083(4) 0.052(3) 0.127(5) 0.025(4) 0.002(4) 0.009(3)
C11 0.045(3) 0.051(3) 0.092(4) 0.010(3) 0.008(3) 0.009(2)
C12 0.040(2) 0.045(3) 0.062(3) 0.018(2) 0.000(2) 0.0059(19)
C13 0.061(3) 0.066(4) 0.087(4) 0.024(3) 0.021(3) 0.017(3)
C14 0.043(3) 0.090(5) 0.108(5) 0.038(4) 0.006(3) 0.007(3)
C15 0.045(3) 0.091(5) 0.098(5) 0.023(3) -0.011(3) -0.008(3)
C16 0.046(3) 0.059(3) 0.069(3) 0.022(2) -0.006(2) -0.002(2)
C17 0.042(3) 0.055(3) 0.091(4) -0.007(3) 0.011(3) 0.001(2)
C18 0.078(5) 0.067(4) 0.128(5) -0.021(4) 0.017(4) -0.011(3)
C19 0.096(5) 0.093(5) 0.124(6) -0.050(4) 0.019(5) -0.026(4)
C20 0.093(5) 0.111(5) 0.083(5) -0.029(4) 0.011(4) -0.026(4)
C21 0.068(4) 0.081(4) 0.066(3) -0.007(3) 0.009(3) -0.012(3)
C22 0.063(3) 0.060(3) 0.071(4) 0.014(3) -0.020(3) -0.005(2)
C23 0.082(4) 0.081(5) 0.117(6) -0.008(4) -0.034(4) -0.008(3)
C24 0.126(6) 0.085(5) 0.119(7) -0.025(4) -0.037(5) -0.002(5)
C25 0.117(5) 0.086(5) 0.095(5) -0.031(4) -0.007(5) 0.005(4)
C26 0.093(4) 0.060(4) 0.066(4) -0.008(3) -0.003(3) 0.007(3)
Cl1 0.299(6) 0.291(6) 0.224(5) -0.039(4) -0.006(4) -0.005(5)

loop_
_atom_type_symbol
_atom_type_description
_atom_type_scat_dispersion_real
_atom_type_scat_dispersion_imag
_atom_type_scat_source
C C 0.0033 0.0016 'International Tables Vol C Tables 4.2.6.8 and 6.1.1.4'
H H 0.0000 0.0000 'International Tables Vol C Tables 4.2.6.8 and 6.1.1.4'
Cl Cl 0.1484 0.1585 'International Tables Vol C Tables 4.2.6.8 and 6.1.1.4'
Ir Ir -1.4442 7.9887 'International Tables Vol C Tables 4.2.6.8 and 6.1.1.4'
N N 0.0061 0.0033 'International Tables Vol C Tables 4.2.6.8 and 6.1.1.4'
O O 0.0106 0.0060 'International Tables Vol C Tables 4.2.6.8 and 6.1.1.4'

loop_
_geom_angle_atom_site_label_1
_geom_angle_atom_site_label_2
_geom_angle_atom_site_label_3
_geom_angle
_geom_angle_site_symmetry_1
_geom_angle_site_symmetry_3
_geom_angle_publ_flag
N1 Ir1 N2 77.09(14) . 9_566 ?
N3 Ir1 N1 97.25(17) . . ?
N3 Ir1 N2 91.25(15) . 9_566 ?
N4 Ir1 N1 89.51(16) . . ?
N4 Ir1 N2 96.32(17) . 9_566 ?
N4 Ir1 N3 170.83(16) . . ?
C7 Ir1 N1 170.74(17) . . ?
C7 Ir1 N2 93.95(17) . 9_566 ?
C7 Ir1 N3 80.4(2) . . ?
C7 Ir1 N4 93.9(2) . . ?
C7 Ir1 C12 89.39(19) . . ?
C12 Ir1 N1 99.67(16) . . ?
C12 Ir1 N2 175.70(16) . 9_566 ?
C12 Ir1 N3 91.97(19) . . ?
C12 Ir1 N4 80.7(2) . . ?
C3 N1 Ir1 113.8(3) . . ?
C6 N1 Ir1 129.5(3) . . ?
C6 N1 C3 116.7(4) . . ?
C3 N2 Ir1 114.5(3) . 9_566 ?
C3 N2 C4 116.6(4) . . ?
C4 N2 Ir1 128.9(3) . 9_566 ?
C17 N3 Ir1 115.4(4) . . ?
C21 N3 Ir1 125.1(4) . . ?
C21 N3 C17 119.2(5) . . ?
C22 N4 Ir1 115.1(4) . . ?
C26 N4 Ir1 125.6(4) . . ?
C26 N4 C22 119.4(5) . . ?
C7 C1 H1 119.8 . . ?
C7 C1 C8 120.4(7) . . ?
C8 C1 H1 119.8 . . ?
C12 C2 H2 119.6 . . ?
C12 C2 C13 120.8(6) . . ?
C13 C2 H2 119.6 . . ?
N1 C3 C3 117.7(5) . 9_566 ?
N2 C3 N1 125.4(4) . . ?
N2 C3 C3 116.8(5) . 9_566 ?
N2 C4 H4 119.4 . . ?
N2 C4 C5 121.2(5) . . ?
C5 C4 H4 119.4 . . ?
C4 C5 H5 120.7 . . ?
C6 C5 C4 118.6(5) . . ?
C6 C5 H5 120.7 . . ?
N1 C6 C5 121.5(5) . . ?
N1 C6 H6 119.3 . . ?
C5 C6 H6 119.3 . . ?
C1 C7 Ir1 127.6(4) . . ?
C1 C7 C11 118.0(5) . . ?
C11 C7 Ir1 114.0(4) . . ?
C1 C8 H8 119.2 . . ?
C9 C8 C1 121.5(8) . . ?
C9 C8 H8 119.2 . . ?
C8 C9 H9 120.0 . . ?
C8 C9 C10 120.1(7) . . ?
C10 C9 H9 120.0 . . ?
C9 C10 H10 120.3 . . ?
C9 C10 C11 119.5(7) . . ?
C11 C10 H10 120.3 . . ?
C7 C11 C10 120.5(6) . . ?
C7 C11 C17 115.8(5) . . ?
C10 C11 C17 123.8(6) . . ?
C2 C12 Ir1 128.8(4) . . ?
C2 C12 C16 116.8(5) . . ?
C16 C12 Ir1 114.3(4) . . ?
C2 C13 H13 119.8 . . ?
C14 C13 C2 120.5(6) . . ?
C14 C13 H13 119.8 . . ?
C13 C14 H14 120.0 . . ?
C15 C14 C13 120.1(6) . . ?
C15 C14 H14 120.0 . . ?
C14 C15 H15 119.7 . . ?
C14 C15 C16 120.5(6) . . ?
C16 C15 H15 119.7 . . ?
C12 C16 C22 115.0(5) . . ?
C15 C16 C12 121.1(6) . . ?
C15 C16 C22 123.9(6) . . ?
N3 C17 C11 113.8(5) . . ?
N3 C17 C18 120.2(7) . . ?
C18 C17 C11 126.0(6) . . ?
C17 C18 H18 120.6 . . ?
C19 C18 C17 118.9(7) . . ?
C19 C18 H18 120.6 . . ?
C18 C19 H19 119.4 . . ?
C20 C19 C18 121.1(7) . . ?
C20 C19 H19 119.4 . . ?
C19 C20 H20 121.6 . . ?
C19 C20 C21 116.9(8) . . ?
C21 C20 H20 121.6 . . ?
N3 C21 C20 123.7(7) . . ?
N3 C21 H21 118.1 . . ?
C20 C21 H21 118.1 . . ?
N4 C22 C16 114.7(5) . . ?
N4 C22 C23 119.0(6) . . ?
C23 C22 C16 126.3(6) . . ?
C22 C23 H23 120.3 . . ?
C24 C23 C22 119.4(7) . . ?
C24 C23 H23 120.3 . . ?
C23 C24 H24 119.8 . . ?
C25 C24 C23 120.5(7) . . ?
C25 C24 H24 119.8 . . ?
C24 C25 H25 120.7 . . ?
C24 C25 C26 118.7(8) . . ?
C26 C25 H25 120.7 . . ?
N4 C26 C25 123.0(7) . . ?
N4 C26 H26 118.5 . . ?
C25 C26 H26 118.5 . . ?

loop_
_geom_bond_atom_site_label_1
_geom_bond_atom_site_label_2
_geom_bond_distance
_geom_bond_site_symmetry_2
_geom_bond_publ_flag
Ir1 N1 2.161(4) . ?
Ir1 N2 2.165(4) 9_566 ?
Ir1 N3 2.053(4) . ?
Ir1 N4 2.047(4) . ?
Ir1 C7 2.014(5) . ?
Ir1 C12 2.015(5) . ?
N1 C3 1.343(6) . ?
N1 C6 1.338(6) . ?
N2 C3 1.334(6) . ?
N2 C4 1.345(6) . ?
N3 C17 1.361(7) . ?
N3 C21 1.339(7) . ?
N4 C22 1.371(7) . ?
N4 C26 1.337(7) . ?
C1 H1 0.9300 . ?
C1 C7 1.375(8) . ?
C1 C8 1.382(9) . ?
C2 H2 0.9300 . ?
C2 C12 1.387(8) . ?
C2 C13 1.409(8) . ?
C3 C3 1.469(9) 9_566 ?
C4 H4 0.9300 . ?
C4 C5 1.371(7) . ?
C5 H5 0.9300 . ?
C5 C6 1.362(7) . ?
C6 H6 0.9300 . ?
C7 C11 1.399(8) . ?
C8 H8 0.9300 . ?
C8 C9 1.355(11) . ?
C9 H9 0.9300 . ?
C9 C10 1.360(11) . ?
C10 H10 0.9300 . ?
C10 C11 1.408(8) . ?
C11 C17 1.460(9) . ?
C12 C16 1.413(7) . ?
C13 H13 0.9300 . ?
C13 C14 1.365(9) . ?
C14 H14 0.9300 . ?
C14 C15 1.355(10) . ?
C15 H15 0.9300 . ?
C15 C16 1.392(8) . ?
C16 C22 1.459(8) . ?
C17 C18 1.389(9) . ?
C18 H18 0.9300 . ?
C18 C19 1.387(11) . ?
C19 H19 0.9300 . ?
C19 C20 1.375(12) . ?
C20 H20 0.9300 . ?
C20 C21 1.376(9) . ?
C21 H21 0.9300 . ?
C22 C23 1.393(9) . ?
C23 H23 0.9300 . ?
C23 C24 1.383(11) . ?
C24 H24 0.9300 . ?
C24 C25 1.348(11) . ?
C25 H25 0.9300 . ?
C25 C26 1.359(9) . ?
C26 H26 0.9300 . ?

loop_
_geom_torsion_atom_site_label_1
_geom_torsion_atom_site_label_2
_geom_torsion_atom_site_label_3
_geom_torsion_atom_site_label_4
_geom_torsion
_geom_torsion_site_symmetry_1
_geom_torsion_site_symmetry_2
_geom_torsion_site_symmetry_3
_geom_torsion_site_symmetry_4
_geom_torsion_publ_flag
Ir1 N1 C3 N2 -178.3(4) . . . . ?
Ir1 N1 C3 C3 2.0(7) . . . 9_566 ?
Ir1 N1 C6 C5 176.9(4) . . . . ?
Ir1 N2 C3 N1 -178.1(4) 9_566 . . . ?
Ir1 N2 C3 C3 1.6(7) 9_566 . . 9_566 ?
Ir1 N2 C4 C5 177.9(4) 9_566 . . . ?
Ir1 N3 C17 C11 5.6(5) . . . . ?
Ir1 N3 C17 C18 -172.5(4) . . . . ?
Ir1 N3 C21 C20 172.9(5) . . . . ?
Ir1 N4 C22 C16 -1.6(6) . . . . ?
Ir1 N4 C22 C23 179.3(5) . . . . ?
Ir1 N4 C26 C25 178.4(5) . . . . ?
Ir1 C7 C11 C10 -171.6(4) . . . . ?
Ir1 C7 C11 C17 8.2(6) . . . . ?
Ir1 C12 C16 C15 173.4(4) . . . . ?
Ir1 C12 C16 C22 -5.8(6) . . . . ?
N2 C4 C5 C6 0.4(9) . . . . ?
N3 C17 C18 C19 -0.9(9) . . . . ?
N4 C22 C23 C24 1.9(10) . . . . ?
C1 C7 C11 C10 1.8(8) . . . . ?
C1 C7 C11 C17 -178.4(5) . . . . ?
C1 C8 C9 C10 1.3(13) . . . . ?
C2 C12 C16 C15 -3.7(8) . . . . ?
C2 C12 C16 C22 177.0(5) . . . . ?
C2 C13 C14 C15 -3.8(9) . . . . ?
C3 N1 C6 C5 -1.1(8) . . . . ?
C3 N2 C4 C5 -1.4(8) . . . . ?
C4 N2 C3 N1 1.3(7) . . . . ?
C4 N2 C3 C3 -179.0(5) . . . 9_566 ?
C4 C5 C6 N1 0.9(9) . . . . ?
C6 N1 C3 N2 0.0(7) . . . . ?
C6 N1 C3 C3 -179.8(5) . . . 9_566 ?
C7 C1 C8 C9 0.0(12) . . . . ?
C7 C11 C17 N3 -9.1(7) . . . . ?
C7 C11 C17 C18 168.9(6) . . . . ?
C8 C1 C7 Ir1 170.9(5) . . . . ?
C8 C1 C7 C11 -1.6(9) . . . . ?
C8 C9 C10 C11 -1.0(12) . . . . ?
C9 C10 C11 C7 -0.5(10) . . . . ?
C9 C10 C11 C17 179.7(6) . . . . ?
C10 C11 C17 N3 170.8(5) . . . . ?
C10 C11 C17 C18 -11.3(9) . . . . ?
C11 C17 C18 C19 -178.8(6) . . . . ?
C12 C2 C13 C14 0.9(8) . . . . ?
C12 C16 C22 N4 4.9(7) . . . . ?
C12 C16 C22 C23 -176.1(6) . . . . ?
C13 C2 C12 Ir1 -173.9(4) . . . . ?
C13 C2 C12 C16 2.7(7) . . . . ?
C13 C14 C15 C16 2.8(10) . . . . ?
C14 C15 C16 C12 1.0(9) . . . . ?
C14 C15 C16 C22 -179.8(6) . . . . ?
C15 C16 C22 N4 -174.3(5) . . . . ?
C15 C16 C22 C23 4.7(10) . . . . ?
C16 C22 C23 C24 -177.0(7) . . . . ?
C17 N3 C21 C20 -0.8(9) . . . . ?
C17 C18 C19 C20 -0.9(11) . . . . ?
C18 C19 C20 C21 1.8(12) . . . . ?
C19 C20 C21 N3 -1.0(10) . . . . ?
C21 N3 C17 C11 179.9(5) . . . . ?
C21 N3 C17 C18 1.7(8) . . . . ?
C22 N4 C26 C25 -0.9(9) . . . . ?
C22 C23 C24 C25 -0.5(13) . . . . ?
C23 C24 C25 C26 -1.6(14) . . . . ?
C24 C25 C26 N4 2.4(12) . . . . ?
C26 N4 C22 C16 177.8(5) . . . . ?
C26 N4 C22 C23 -1.2(8) . . . . ?

loop_
_smtbx_masks_void_nr
_smtbx_masks_void_average_x
_smtbx_masks_void_average_y
_smtbx_masks_void_average_z
_smtbx_masks_void_volume
_smtbx_masks_void_count_electrons
_smtbx_masks_void_content
1 -0.740 -0.338 -0.022 3402.6 812.3 '32 MeOH,32 H2O'
